data_4082872
loop_
_publ_author_name
'Katcher, Matthew H.'
'Norrby, Per-Ola'
'Doyle, Abigail G.'

_publ_section_title
;
 Mechanistic Investigations of Palladium-Catalyzed Allylic Fluorination
;
_journal_issue 9
_journal_name_full Organometallics
_journal_page_first 2121
_journal_paper_doi 10.1021/om401240p
_journal_volume 33
_journal_year 2014
_chemical_formula_sum 'C23 H21 O2 P Pd'
_chemical_formula_weight 466.77
_chemical_name_common MK162
_space_group_crystal_system monoclinic
_space_group_IT_number 14
_space_group_name_Hall '-P 2yn'
_space_group_name_H-M_alt 'P 1 21/n 1'
_symmetry_space_group_name_Hall '-P 2yn'
_symmetry_space_group_name_H-M 'P 1 21/n 1'
_atom_sites_solution_hydrogens geom
_atom_sites_solution_primary direct
_atom_sites_solution_secondary difmap
_cell_angle_alpha 90
_cell_angle_beta 96.333(19)
_cell_angle_gamma 90
_cell_formula_units_Z 4
_cell_length_a 8.064(6)
_cell_length_b 17.978(11)
_cell_length_c 13.306(9)
_cell_measurement_reflns_used 9896
_cell_measurement_temperature 100.(2)
_cell_measurement_theta_max 36.4222
_cell_measurement_theta_min 4.6013
_cell_volume 1917(2)
_computing_cell_refinement 'SAINT V7.68A (Bruker AXS, 2009)'
_computing_data_collection 'Bruker Instrument Service v2012.6.0.0'
_computing_data_reduction 'SAINT V7.68A (Bruker AXS, 2009)'
_computing_structure_refinement 'SHELXL-97 (Sheldrick, 2008)'
_computing_structure_solution 'SHELXS-97 (Sheldrick, 2008)'
_diffrn_ambient_temperature 100.(2)
_diffrn_detector_area_resol_mean 8.3333
_diffrn_measured_fraction_theta_full 0.988
_diffrn_measured_fraction_theta_max 0.988
_diffrn_radiation_wavelength 0.71073
_diffrn_reflns_av_R_equivalents 0.0424
_diffrn_reflns_av_sigmaI/netI 0.0306
_diffrn_reflns_limit_h_max 12
_diffrn_reflns_limit_h_min -13
_diffrn_reflns_limit_k_max 29
_diffrn_reflns_limit_k_min -29
_diffrn_reflns_limit_l_max 22
_diffrn_reflns_limit_l_min -22
_diffrn_reflns_number 45266
_diffrn_reflns_theta_full 36.38
_diffrn_reflns_theta_max 36.38
_diffrn_reflns_theta_min 4.59
_exptl_absorpt_coefficient_mu 1.067
_exptl_absorpt_correction_T_max 0.94
_exptl_absorpt_correction_T_min 0.84
_exptl_absorpt_correction_type multi-scan
_exptl_absorpt_process_details 'SADABS V2008/1 (Bruker AXS)'
_exptl_crystal_density_diffrn 1.617
_exptl_crystal_density_method 'not measured'
_exptl_crystal_description rod
_exptl_crystal_F_000 944
_exptl_crystal_size_max 0.150
_exptl_crystal_size_mid 0.120
_exptl_crystal_size_min 0.060
_refine_diff_density_max 1.163
_refine_diff_density_min -0.631
_refine_ls_extinction_method none
_refine_ls_goodness_of_fit_ref 1.097
_refine_ls_hydrogen_treatment mixed
_refine_ls_matrix_type full
_refine_ls_number_parameters 283
_refine_ls_number_reflns 9232
_refine_ls_number_restraints 177
_refine_ls_restrained_S_all 1.089
_refine_ls_R_factor_all 0.0358
_refine_ls_R_factor_gt 0.0262
_refine_ls_shift/su_max 0.002
_refine_ls_shift/su_mean 0.000
_refine_ls_structure_factor_coef Fsqd
_refine_ls_weighting_details 'calc w=1/[\s^2^(Fo^2^)+(0.0375P)^2^+0.3763P] where P=(Fo^2^+2Fc^2^)/3'
_refine_ls_weighting_scheme calc
_refine_ls_wR_factor_gt 0.0639
_refine_ls_wR_factor_ref 0.0726
_reflns_number_gt 7843
_reflns_number_total 9232
_reflns_threshold_expression >2sigma(I)
_cod_data_source_file om401240p_si_001.cif
_cod_data_source_block I
_cod_depositor_comments 'Adding full bibliography for 4082871--4082872.cif.'
_cod_original_cell_volume 1917.(2)
_cod_database_code 4082872

loop_
_space_group_symop_operation_xyz
'x, y, z'
'-x+1/2, y+1/2, -z+1/2'
'-x, -y, -z'
'x-1/2, -y-1/2, z-1/2'

loop_
_atom_site_type_symbol
_atom_site_label
_atom_site_fract_x
_atom_site_fract_y
_atom_site_fract_z
_atom_site_U_iso_or_equiv
_atom_site_adp_type
_atom_site_calc_flag
_atom_site_refinement_flags
_atom_site_occupancy
_atom_site_disorder_assembly
_atom_site_disorder_group
Pd Pd1 0.651992(11) 0.883814(5) 0.764549(7) 0.01187(3) Uani d . 1.0 . .
P P1 0.56549(4) 0.816312(17) 0.62460(2) 0.01062(5) Uani d . 1.0 A .
O O1 0.42054(14) 0.93788(6) 0.75664(8) 0.01944(19) Uani d . 1.0 A .
O O2 0.14850(14) 0.94423(6) 0.70573(10) 0.0224(2) Uani d . 1.0 A .
C C1 0.8870(7) 0.8362(3) 0.8131(5) 0.0203(9) Uani d PDU 0.770(6) A 1
H H1A 0.8029 0.8007 0.823 0.024 Uiso calc PR 0.770(6) A 1
H H1B 0.9728 0.824 0.7724 0.024 Uiso calc PR 0.770(6) A 1
C C2 0.8845(2) 0.90638(11) 0.85850(14) 0.0185(4) Uani d PDU 0.770(6) A 1
H H2 0.9695 0.9411 0.8478 0.022 Uiso calc PR 0.770(6) A 1
C C3 0.7618(3) 0.92687(12) 0.91858(15) 0.0187(4) Uani d PDU 0.770(6) A 1
H H3 0.6902 0.8895 0.9401 0.022 Uiso calc PR 0.770(6) A 1
C C4 0.7381(11) 1.0060(3) 0.9509(6) 0.0344(13) Uani d PDU 0.770(6) A 1
H H4A 0.7959 1.0395 0.9083 0.052 Uiso calc PR 0.770(6) A 1
H H4B 0.7842 1.012 1.0217 0.052 Uiso calc PR 0.770(6) A 1
H H4C 0.6188 1.0179 0.9437 0.052 Uiso calc PR 0.770(6) A 1
C C1' 0.862(2) 0.8305(10) 0.8135(14) 0.012(2) Uani d PDU 0.230(6) A 2
H H1A' 0.8603 0.8503 0.7472 0.015 Uiso calc PR 0.230(6) A 2
H H1B' 0.8839 0.7791 0.8253 0.015 Uiso calc PR 0.230(6) A 2
C C2' 0.8316(9) 0.8772(4) 0.8942(5) 0.0235(15) Uani d PDU 0.230(6) A 2
H H2' 0.8343 0.8553 0.9593 0.028 Uiso calc PR 0.230(6) A 2
C C3' 0.7986(11) 0.9517(4) 0.8862(7) 0.0282(17) Uani d PDU 0.230(6) A 2
H H3' 0.8298 0.976 0.8278 0.034 Uiso calc PR 0.230(6) A 2
C C4' 0.719(3) 0.9986(12) 0.9595(18) 0.032(4) Uani d PDU 0.230(6) A 2
H H4A' 0.8027 1.0318 0.9945 0.048 Uiso calc PR 0.230(6) A 2
H H4B' 0.6724 0.9665 1.009 0.048 Uiso calc PR 0.230(6) A 2
H H4C' 0.6295 1.0282 0.9233 0.048 Uiso calc PRU 0.230(6) A 2
C C5 0.29539(17) 0.93588(7) 0.68799(11) 0.0147(2) Uani d . 1.0 . .
C C6 0.32412(15) 0.92784(7) 0.57722(10) 0.01313(19) Uani d . 1.0 A .
C C7 0.43416(15) 0.87706(6) 0.53893(10) 0.01193(18) Uani d . 1.0 . .
C C8 0.71724(15) 0.77966(7) 0.54687(9) 0.01199(18) Uani d . 1.0 . .
C C9 0.85439(16) 0.82505(7) 0.53257(10) 0.0143(2) Uani d . 1.0 A .
H H9 0.8737 0.8694 0.5708 0.017 Uiso calc R 1.0 . .
C C10 0.96174(17) 0.80488(8) 0.46241(11) 0.0167(2) Uani d . 1.0 . .
H H10 1.0515 0.8367 0.4502 0.02 Uiso calc R 1.0 A .
C C11 0.93757(18) 0.73776(8) 0.40977(11) 0.0179(2) Uani d . 1.0 A .
H H11 1.0125 0.7237 0.3628 0.021 Uiso calc R 1.0 . .
C C12 0.80520(19) 0.69140(8) 0.42539(11) 0.0182(2) Uani d . 1.0 . .
H H12 0.7904 0.6456 0.3899 0.022 Uiso calc R 1.0 A .
C C13 0.69356(16) 0.71250(7) 0.49368(10) 0.0151(2) Uani d . 1.0 A .
H H13 0.6018 0.6813 0.504 0.018 Uiso calc R 1.0 . .
C C14 0.43366(16) 0.73778(7) 0.65060(10) 0.01273(19) Uani d . 1.0 . .
C C15 0.50845(17) 0.67224(7) 0.69196(11) 0.0168(2) Uani d . 1.0 A .
H H15 0.6265 0.6686 0.7034 0.02 Uiso calc R 1.0 . .
C C16 0.40953(19) 0.61283(7) 0.71611(12) 0.0195(2) Uani d . 1.0 . .
H H16 0.4607 0.5686 0.7435 0.023 Uiso calc R 1.0 A .
C C17 0.2360(2) 0.61763(8) 0.70052(13) 0.0214(3) Uani d . 1.0 A .
H H17 0.1693 0.5765 0.7158 0.026 Uiso calc R 1.0 . .
C C18 0.1607(2) 0.68333(9) 0.66221(14) 0.0236(3) Uani d . 1.0 . .
H H18 0.0426 0.6874 0.6528 0.028 Uiso calc R 1.0 A .
C C19 0.26025(17) 0.74323(8) 0.63778(12) 0.0183(2) Uani d . 1.0 A .
H H19 0.2089 0.788 0.6122 0.022 Uiso calc R 1.0 . .
C C20 0.44553(17) 0.87469(7) 0.43426(10) 0.0153(2) Uani d . 1.0 A .
H H20 0.5186 0.84 0.408 0.018 Uiso calc R 1.0 . .
C C21 0.35042(18) 0.92282(8) 0.36841(11) 0.0181(2) Uani d . 1.0 . .
H H21 0.3606 0.9214 0.298 0.022 Uiso calc R 1.0 A .
C C22 0.24092(19) 0.97273(7) 0.40619(11) 0.0186(2) Uani d . 1.0 A .
H H22 0.1759 1.0054 0.3617 0.022 Uiso calc R 1.0 . .
C C23 0.22707(17) 0.97448(7) 0.50955(11) 0.0169(2) Uani d . 1.0 . .
H H23 0.1504 1.0079 0.5348 0.02 Uiso calc R 1.0 A .

loop_
_atom_site_aniso_label
_atom_site_aniso_U_11
_atom_site_aniso_U_22
_atom_site_aniso_U_33
_atom_site_aniso_U_12
_atom_site_aniso_U_13
_atom_site_aniso_U_23
Pd1 0.01229(4) 0.01168(4) 0.01170(4) -0.00067(3) 0.00155(3) -0.00040(3)
P1 0.01015(12) 0.01025(11) 0.01155(12) 0.00076(9) 0.00153(9) 0.00003(9)
O1 0.0189(4) 0.0221(4) 0.0174(4) 0.0065(4) 0.0028(3) -0.0026(3)
O2 0.0177(4) 0.0214(5) 0.0297(6) 0.0029(4) 0.0092(4) -0.0022(4)
C1 0.0087(16) 0.0277(16) 0.0236(12) 0.0001(12) -0.0023(11) 0.0000(10)
C2 0.0156(7) 0.0226(8) 0.0164(8) -0.0041(6) -0.0017(6) 0.0005(6)
C3 0.0227(8) 0.0194(8) 0.0140(7) -0.0054(6) 0.0023(6) -0.0018(6)
C4 0.049(3) 0.0260(15) 0.0285(19) -0.0050(15) 0.0068(15) -0.0097(13)
C1' 0.004(4) 0.017(3) 0.015(3) -0.003(2) 0.000(2) -0.0040(19)
C2' 0.020(2) 0.030(3) 0.019(2) -0.002(2) -0.004(2) 0.003(2)
C3' 0.031(3) 0.028(3) 0.024(3) -0.010(2) -0.006(2) -0.003(2)
C4' 0.036(5) 0.030(5) 0.028(5) -0.001(4) -0.002(4) -0.008(4)
C5 0.0157(5) 0.0108(4) 0.0183(5) 0.0018(4) 0.0047(4) 0.0001(4)
C6 0.0117(4) 0.0102(4) 0.0175(5) -0.0002(3) 0.0016(4) 0.0011(4)
C7 0.0108(4) 0.0110(4) 0.0139(5) 0.0000(3) 0.0011(4) 0.0019(3)
C8 0.0109(4) 0.0127(4) 0.0126(5) 0.0009(3) 0.0022(4) -0.0005(3)
C9 0.0139(5) 0.0128(4) 0.0164(5) 0.0002(4) 0.0028(4) -0.0007(4)
C10 0.0147(5) 0.0181(5) 0.0181(5) -0.0001(4) 0.0054(4) 0.0024(4)
C11 0.0187(6) 0.0200(5) 0.0160(5) 0.0056(4) 0.0068(4) 0.0005(4)
C12 0.0221(6) 0.0164(5) 0.0166(5) 0.0021(4) 0.0045(4) -0.0035(4)
C13 0.0149(5) 0.0146(5) 0.0160(5) -0.0016(4) 0.0029(4) -0.0028(4)
C14 0.0130(5) 0.0115(4) 0.0137(5) -0.0001(3) 0.0014(4) 0.0008(4)
C15 0.0168(5) 0.0136(5) 0.0201(6) 0.0022(4) 0.0025(4) 0.0027(4)
C16 0.0227(6) 0.0133(5) 0.0228(6) 0.0017(4) 0.0041(5) 0.0028(4)
C17 0.0233(6) 0.0155(5) 0.0258(7) -0.0051(5) 0.0043(5) 0.0039(5)
C18 0.0181(6) 0.0196(6) 0.0327(8) -0.0033(5) 0.0014(5) 0.0069(5)
C19 0.0135(5) 0.0156(5) 0.0256(6) -0.0011(4) 0.0007(4) 0.0053(4)
C20 0.0160(5) 0.0156(5) 0.0140(5) -0.0001(4) 0.0004(4) 0.0014(4)
C21 0.0213(6) 0.0171(5) 0.0151(5) -0.0029(4) -0.0016(4) 0.0041(4)
C22 0.0203(6) 0.0131(5) 0.0211(6) -0.0008(4) -0.0039(5) 0.0048(4)
C23 0.0155(5) 0.0113(4) 0.0231(6) 0.0013(4) -0.0009(4) 0.0021(4)

loop_
_atom_type_symbol
_atom_type_description
_atom_type_scat_dispersion_real
_atom_type_scat_dispersion_imag
_atom_type_scat_source
C C 0.0033 0.0016 'International Tables Vol C Tables 4.2.6.8 and 6.1.1.4'
H H 0.0000 0.0000 'International Tables Vol C Tables 4.2.6.8 and 6.1.1.4'
O O 0.0106 0.0060 'International Tables Vol C Tables 4.2.6.8 and 6.1.1.4'
P P 0.1023 0.0942 'International Tables Vol C Tables 4.2.6.8 and 6.1.1.4'
Pd Pd -0.9988 1.0072 'International Tables Vol C Tables 4.2.6.8 and 6.1.1.4'

loop_
_geom_angle_atom_site_label_1
_geom_angle_atom_site_label_2
_geom_angle_atom_site_label_3
_geom_angle
C1' Pd1 O1 163.6(5)
C1' Pd1 C1 5.3(7)
O1 Pd1 C1 164.97(16)
C1' Pd1 C2' 39.7(4)
O1 Pd1 C2' 126.1(2)
C1 Pd1 C2' 39.0(3)
C1' Pd1 C2 41.7(4)
O1 Pd1 C2 130.45(7)
C1 Pd1 C2 38.09(14)
C2' Pd1 C2 22.8(2)
C1' Pd1 C3' 70.5(4)
O1 Pd1 C3' 100.3(2)
C1 Pd1 C3' 67.6(3)
C2' Pd1 C3' 36.2(3)
C2 Pd1 C3' 30.2(2)
C1' Pd1 P1 100.6(4)
O1 Pd1 P1 90.88(4)
C1 Pd1 P1 102.61(13)
C2' Pd1 P1 139.05(19)
C2 Pd1 P1 137.73(6)
C3' Pd1 P1 165.6(3)
C1' Pd1 C3 68.7(4)
O1 Pd1 C3 98.24(7)
C1 Pd1 C3 67.42(15)
C2' Pd1 C3 29.3(2)
C2 Pd1 C3 36.26(8)
C3' Pd1 C3 18.0(2)
P1 Pd1 C3 167.22(6)
C8 P1 C14 105.74(7)
C8 P1 C7 104.03(7)
C14 P1 C7 105.72(7)
C8 P1 Pd1 119.85(5)
C14 P1 Pd1 113.06(5)
C7 P1 Pd1 107.26(6)
C5 O1 Pd1 130.37(10)
C2 C1 Pd1 73.2(2)
C2 C1 H1A 120.0
Pd1 C1 H1A 71.6
C2 C1 H1B 120.0
Pd1 C1 H1B 127.1
H1A C1 H1B 120.0
C3 C2 C1 122.2(3)
C3 C2 Pd1 75.92(12)
C1 C2 Pd1 68.7(2)
C3 C2 H2 118.9
C1 C2 H2 118.9
Pd1 C2 H2 128.9
C2 C3 C4 122.4(4)
C2 C3 Pd1 67.82(11)
C4 C3 Pd1 122.0(3)
C2 C3 H3 118.8
C4 C3 H3 118.8
Pd1 C3 H3 80.9
C2' C1' Pd1 75.5(7)
C2' C1' H1A' 120.0
Pd1 C1' H1A' 65.9
C2' C1' H1B' 120.0
Pd1 C1' H1B' 131.2
H1A' C1' H1B' 120.0
C3' C2' C1' 125.1(11)
C3' C2' Pd1 76.9(4)
C1' C2' Pd1 64.8(8)
C3' C2' H2' 117.5
C1' C2' H2' 117.5
Pd1 C2' H2' 135.0
C2' C3' C4' 126.8(13)
C2' C3' Pd1 66.9(4)
C4' C3' Pd1 123.2(12)
C2' C3' H3' 116.6
C4' C3' H3' 116.6
Pd1 C3' H3' 80.0
C3' C4' H4A' 109.5
C3' C4' H4B' 109.5
H4A' C4' H4B' 109.5
C3' C4' H4C' 109.5
H4A' C4' H4C' 109.5
H4B' C4' H4C' 109.5
O2 C5 O1 123.51(15)
O2 C5 C6 116.44(12)
O1 C5 C6 119.93(13)
C23 C6 C7 118.98(13)
C23 C6 C5 115.48(12)
C7 C6 C5 125.51(11)
C20 C7 C6 119.39(11)
C20 C7 P1 120.16(10)
C6 C7 P1 120.43(10)
C13 C8 C9 119.84(12)
C13 C8 P1 122.59(10)
C9 C8 P1 117.25(10)
C10 C9 C8 119.85(12)
C10 C9 H9 120.1
C8 C9 H9 120.1
C9 C10 C11 119.94(13)
C9 C10 H10 120.0
C11 C10 H10 120.0
C12 C11 C10 120.68(13)
C12 C11 H11 119.7
C10 C11 H11 119.7
C11 C12 C13 119.65(13)
C11 C12 H12 120.2
C13 C12 H12 120.2
C12 C13 C8 119.97(13)
C12 C13 H13 120.0
C8 C13 H13 120.0
C19 C14 C15 119.19(12)
C19 C14 P1 121.37(10)
C15 C14 P1 119.26(11)
C16 C15 C14 120.06(13)
C16 C15 H15 120.0
C14 C15 H15 120.0
C15 C16 C17 120.63(13)
C15 C16 H16 119.7
C17 C16 H16 119.7
C16 C17 C18 119.64(13)
C16 C17 H17 120.2
C18 C17 H17 120.2
C17 C18 C19 119.78(15)
C17 C18 H18 120.1
C19 C18 H18 120.1
C14 C19 C18 120.65(13)
C14 C19 H19 119.7
C18 C19 H19 119.7
C21 C20 C7 120.69(13)
C21 C20 H20 119.7
C7 C20 H20 119.7
C22 C21 C20 119.91(14)
C22 C21 H21 120.0
C20 C21 H21 120.0
C21 C22 C23 119.65(12)
C21 C22 H22 120.2
C23 C22 H22 120.2
C22 C23 C6 121.34(13)
C22 C23 H23 119.3
C6 C23 H23 119.3

loop_
_geom_bond_atom_site_label_1
_geom_bond_atom_site_label_2
_geom_bond_distance
Pd1 C1' 1.991(18)
Pd1 O1 2.0966(16)
Pd1 C1 2.115(6)
Pd1 C2' 2.130(6)
Pd1 C2 2.174(2)
Pd1 C3' 2.255(7)
Pd1 P1 2.2672(11)
Pd1 C3 2.277(2)
P1 C8 1.8112(16)
P1 C14 1.8232(15)
P1 C7 1.8296(14)
O1 C5 1.2848(18)
O2 C5 1.242(2)
C1 C2 1.400(5)
C1 H1A 0.95
C1 H1B 0.95
C2 C3 1.388(3)
C2 H2 0.95
C3 C4 1.504(5)
C3 H3 0.95
C4 H4A 0.98
C4 H4B 0.98
C4 H4C 0.98
C1' C2' 1.404(13)
C1' H1A' 0.95
C1' H1B' 0.95
C2' C3' 1.367(10)
C2' H2' 0.95
C3' C4' 1.487(15)
C3' H3' 0.95
C4' H4A' 0.98
C4' H4B' 0.98
C4' H4C' 0.98
C5 C6 1.524(2)
C6 C23 1.4038(18)
C6 C7 1.4071(19)
C7 C20 1.406(2)
C8 C13 1.4019(19)
C8 C9 1.4041(19)
C9 C10 1.389(2)
C9 H9 0.95
C10 C11 1.398(2)
C10 H10 0.95
C11 C12 1.388(2)
C11 H11 0.95
C12 C13 1.400(2)
C12 H12 0.95
C13 H13 0.95
C14 C19 1.393(2)
C14 C15 1.4076(18)
C15 C16 1.392(2)
C15 H15 0.95
C16 C17 1.395(2)
C16 H16 0.95
C17 C18 1.398(2)
C17 H17 0.95
C18 C19 1.402(2)
C18 H18 0.95
C19 H19 0.95
C20 C21 1.3987(19)
C20 H20 0.95
C21 C22 1.391(2)
C21 H21 0.95
C22 C23 1.393(2)
C22 H22 0.95
C23 H23 0.95
